data_4331643
loop_
_publ_author_name
'Reinoso, Santiago'
'Vitoria, Pablo'
'Felices, Leire San'
'Lezama, Luis'
'Guti\'errez-Zorrilla, Juan M.'

_publ_section_title
;
 Analysis of Weak Interactions in the Crystal Packing of Inorganic
 Metalorganic Hybrids Based on Keggin Polyoxometalates and Dinuclear
 Copper(II)&#x2212;Acetate Complexes
;
_journal_issue 1
_journal_name_full 'Inorganic Chemistry'
_journal_page_first 108
_journal_page_last 118
_journal_paper_doi 10.1021/ic051322c
_journal_volume 45
_journal_year 2006
_chemical_compound_source 'synthesis as described'
_chemical_formula_sum 'C56 H130 Cu6 K8 N8 O129 Si2 W22'
_chemical_formula_weight 7774.6
_chemical_name_systematic
;
 ?
;
_space_group_IT_number 15
_symmetry_cell_setting monoclinic
_symmetry_Int_Tables_number 15
_symmetry_space_group_name_Hall '-C 2yc'
_symmetry_space_group_name_H-M 'C 1 2/c 1'
_atom_sites_solution_hydrogens geom
_atom_sites_solution_primary direct
_atom_sites_solution_secondary difmap
_audit_conform_dict_location ftp://ftp.iucr.org/pub/cif_core.dic
_audit_conform_dict_name cif_core.dic
_audit_conform_dict_version 2.2
_audit_creation_date 2005-03-16T20:24:00-00:00
_audit_creation_method 'WinGX routine CIF_UPDATE'
_cell_angle_alpha 90
_cell_angle_beta 90.270(3)
_cell_angle_gamma 90
_cell_formula_units_Z 4
_cell_length_a 47.000(2)
_cell_length_b 12.7895(8)
_cell_length_c 26.3943(9)
_cell_measurement_reflns_used 19200
_cell_measurement_temperature 293(2)
_cell_measurement_theta_max 24
_cell_measurement_theta_min 3
_cell_measurement_wavelength 0.71073
_cell_volume 15865.6(13)
_computing_cell_refinement
;
CrysAlis RED, Oxford Diffraction Ltd.,
Version 1.170.32 (release 06.06.2003 CrysAlis170 VC++)
;
_computing_data_collection
;
CrysAlis CCD, Oxford Diffraction Ltd.,
Version 1.170.32 (release 06.06.2003 CrysAlis170 VC++)
;
_computing_data_reduction
;
CrysAlis RED, Oxford Diffraction Ltd.,
Version 1.170.32 (release 06.06.2003 CrysAlis170 VC++)
;
_computing_molecular_graphics 'Ortep-3 for Windows (Farrugia, 1997)'
_computing_publication_material 'WinGX publication routines (Farrugia, 1999)'
_computing_structure_refinement 'SHELXL-97 (Sheldrick, 1997)'
_computing_structure_solution 'DIRDIF99.2 (Beurskens et al., 1999)'
_diffrn_ambient_temperature 293(2)
_diffrn_detector_area_resol_mean '1024 \\times 1024 with blocks 2 \\times 2'
_diffrn_measured_fraction_theta_full 0.993
_diffrn_measured_fraction_theta_max 0.993
_diffrn_measurement_device_type Xcalibur
_diffrn_measurement_method \w
_diffrn_radiation_monochromator graphite
_diffrn_radiation_probe x-ray
_diffrn_radiation_type MoK\a
_diffrn_radiation_wavelength 0.71073
_diffrn_reflns_av_R_equivalents 0.0585
_diffrn_reflns_av_unetI/netI 0.075
_diffrn_reflns_limit_h_max 57
_diffrn_reflns_limit_h_min -55
_diffrn_reflns_limit_k_max 15
_diffrn_reflns_limit_k_min -10
_diffrn_reflns_limit_l_max 32
_diffrn_reflns_limit_l_min -32
_diffrn_reflns_number 46001
_diffrn_reflns_theta_full 27.8
_diffrn_reflns_theta_max 27.8
_diffrn_reflns_theta_min 2.9
_diffrn_standards_decay_% 0
_diffrn_standards_interval_count 50
_diffrn_standards_number 2
_exptl_absorpt_coefficient_mu 17.001
_exptl_absorpt_correction_T_max 0.5426
_exptl_absorpt_correction_T_min 0.0270
_exptl_absorpt_correction_type analytical
_exptl_absorpt_process_details 'CrysAlisRED (Oxford Diffraction, 2003)'
_exptl_crystal_colour Blue
_exptl_crystal_density_diffrn 3.255
_exptl_crystal_density_method 'not measured'
_exptl_crystal_description prism
_exptl_crystal_F_000 14144
_exptl_crystal_size_max 0.485
_exptl_crystal_size_mid 0.176
_exptl_crystal_size_min 0.034
_refine_diff_density_max 2.601
_refine_diff_density_min -1.276
_refine_diff_density_rms 0.27
_refine_ls_extinction_method none
_refine_ls_goodness_of_fit_ref 0.921
_refine_ls_hydrogen_treatment constr
_refine_ls_matrix_type full
_refine_ls_number_parameters 653
_refine_ls_number_reflns 15487
_refine_ls_number_restraints 1
_refine_ls_restrained_S_all 0.921
_refine_ls_R_factor_all 0.07
_refine_ls_R_factor_gt 0.0439
_refine_ls_shift/su_max 0.001
_refine_ls_shift/su_mean 0
_refine_ls_structure_factor_coef Fsqd
_refine_ls_weighting_details 'calc w=1/[\s^2^(Fo^2^)+(0.0503P)^2^+0.0000P] where P=(Fo^2^+2Fc^2^)/3'
_refine_ls_weighting_scheme calc
_refine_ls_wR_factor_gt 0.0968
_refine_ls_wR_factor_ref 0.1029
_reflns_number_gt 10116
_reflns_number_total 15487
_reflns_threshold_expression >2sigma(I)
_cod_data_source_file ic051322csup1.cif
_cod_data_source_block 2
_cod_depositor_comments
;
The following automatic conversions were performed:

'_refine_ls_hydrogen_treatment' value 'const' was replaced with the
value 'constr' as specified in the replacement file
'src/cod-tools/trunk/data/replacement-values/replacement_values.lst'.

Automatic conversion script
Id: cif_fix_values 5376 2017-05-30 11:51:03Z andrius 
;
_cod_original_sg_symbol_H-M 'C 2/c'
_cod_database_code 4331643

loop_
_symmetry_equiv_pos_as_xyz
'x, y, z'
'-x, y, -z+1/2'
'x+1/2, y+1/2, z'
'-x+1/2, y+1/2, -z+1/2'
'-x, -y, -z'
'x, -y, z-1/2'
'-x+1/2, -y+1/2, -z'
'x+1/2, -y+1/2, z-1/2'

loop_
_atom_site_label
_atom_site_type_symbol
_atom_site_fract_x
_atom_site_fract_y
_atom_site_fract_z
_atom_site_U_iso_or_equiv
_atom_site_adp_type
_atom_site_occupancy
_atom_site_symmetry_multiplicity
_atom_site_calc_flag
_atom_site_refinement_flags
C34 C 0.2782(2) -0.1448(8) 0.9200(4) 0.028(3) Uiso 1 1 d .
C25 C 0.2775(3) -0.3658(9) 0.9213(4) 0.038(3) Uiso 1 1 d .
H25 H 0.2775 -0.4386 0.9214 0.045 Uiso 1 1 calc R
C29 C 0.3004(3) 0.0154(10) 0.9118(4) 0.039(3) Uiso 1 1 d .
H29 H 0.3 0.0881 0.912 0.047 Uiso 1 1 calc R
C6 C 0.2481(3) -0.3866(9) 0.8026(4) 0.040(3) Uiso 1 1 d .
H6 H 0.261 -0.4403 0.797 0.048 Uiso 1 1 calc R
C14 C 0.2379(2) -0.2028(8) 0.8092(4) 0.026(3) Uiso 1 1 d .
C4 C 0.1728(3) -0.3508(9) 0.8398(4) 0.036(3) Uiso 1 1 d .
H4 H 0.1657 -0.4186 0.8416 0.044 Uiso 1 1 calc R
C11 C 0.2011(3) -0.3320(9) 0.8257(4) 0.033(3) Uiso 1 1 d .
C50 C 0.1792(3) 0.0766(8) 0.9070(4) 0.030(3) Uiso 1 1 d .
C7 C 0.2853(3) -0.2511(9) 0.7851(5) 0.042(3) Uiso 1 1 d .
H7 H 0.299 -0.301 0.7773 0.051 Uiso 1 1 calc R
C9 C 0.2715(2) -0.0743(9) 0.7942(4) 0.030(3) Uiso 1 1 d .
H9 H 0.2764 -0.0039 0.7927 0.036 Uiso 1 1 calc R
C28 C 0.3256(3) -0.0371(11) 0.9040(5) 0.059(4) Uiso 1 1 d .
H28 H 0.3418 0.0033 0.8991 0.071 Uiso 1 1 calc R
C8 C 0.2921(3) -0.1488(9) 0.7839(5) 0.045(3) Uiso 1 1 d .
H8 H 0.3105 -0.1281 0.7762 0.054 Uiso 1 1 calc R
C23 C 0.2040(3) -0.2983(9) 0.9575(4) 0.039(3) Uiso 1 1 d .
H23 H 0.1872 -0.3301 0.9679 0.047 Uiso 1 1 calc R
C5 C 0.2209(3) -0.4132(9) 0.8149(4) 0.038(3) Uiso 1 1 d .
H5 H 0.2154 -0.483 0.8161 0.045 Uiso 1 1 calc R
C26 C 0.3015(3) -0.3154(9) 0.9106(5) 0.042(3) Uiso 1 1 d .
H26 H 0.3175 -0.3545 0.9022 0.05 Uiso 1 1 calc R
C32 C 0.3039(3) -0.2017(9) 0.9113(4) 0.037(3) Uiso 1 1 d .
C22 C 0.2051(3) -0.1888(9) 0.9548(4) 0.038(3) Uiso 1 1 d .
H22 H 0.1889 -0.15 0.9624 0.046 Uiso 1 1 calc R
C2 C 0.1662(3) -0.1654(9) 0.8481(4) 0.033(3) Uiso 1 1 d .
H2 H 0.1538 -0.1107 0.8556 0.039 Uiso 1 1 calc R
C27 C 0.3289(3) -0.1410(10) 0.9028(5) 0.048(3) Uiso 1 1 d .
H27 H 0.3464 -0.1719 0.8969 0.057 Uiso 1 1 calc R
C3 C 0.1565(3) -0.2696(9) 0.8505(4) 0.038(3) Uiso 1 1 d .
H3 H 0.1378 -0.2818 0.86 0.046 Uiso 1 1 calc R
C24 C 0.2263(3) -0.3587(10) 0.9456(5) 0.044(3) Uiso 1 1 d .
H24 H 0.2247 -0.4312 0.9462 0.053 Uiso 1 1 calc R
C53 C 0.2532(3) 0.2867(10) 0.8412(5) 0.055(4) Uiso 1 1 d .
H53A H 0.2587 0.323 0.8715 0.082 Uiso 1 1 calc R
H53B H 0.2379 0.3237 0.8249 0.082 Uiso 1 1 calc R
H53C H 0.2691 0.2828 0.8187 0.082 Uiso 1 1 calc R
C51 C 0.1516(3) 0.1226(10) 0.9267(5) 0.051(4) Uiso 1 1 d .
H51A H 0.143 0.1656 0.901 0.076 Uiso 1 1 calc R
H51B H 0.1554 0.1643 0.9562 0.076 Uiso 1 1 calc R
H51C H 0.1387 0.0671 0.9354 0.076 Uiso 1 1 calc R
C33 C 0.2522(2) -0.2008(8) 0.9314(4) 0.026(3) Uiso 1 1 d .
C13 C 0.2102(2) -0.2258(8) 0.8237(4) 0.026(3) Uiso 1 1 d .
C12 C 0.2580(3) -0.2821(9) 0.7979(4) 0.034(3) Uiso 1 1 d .
C52 C 0.2436(3) 0.1788(9) 0.8544(4) 0.032(3) Uiso 1 1 d .
C31 C 0.2521(3) -0.3118(8) 0.9324(4) 0.032(3) Uiso 1 1 d .
Cu2 Cu 0.23714(3) 0.01354(11) 0.93080(5) 0.0330(3) Uani 1 1 d .
Cu1 Cu 0.21267(3) -0.00763(11) 0.82624(5) 0.0299(3) Uani 1 1 d .
N21 N 0.2293(2) -0.1385(7) 0.9411(3) 0.030(2) Uiso 1 1 d .
N30 N 0.2763(2) -0.0395(7) 0.9190(3) 0.032(2) Uiso 1 1 d .
N1 N 0.1931(2) -0.1451(7) 0.8350(3) 0.031(2) Uiso 1 1 d .
N10 N 0.2449(2) -0.1005(7) 0.8064(3) 0.028(2) Uiso 1 1 d .
O11 O 0.02452(18) 0.1395(7) 0.5965(3) 0.053(2) Uani 1 1 d .
O50 O 0.18150(18) 0.0693(6) 0.8598(3) 0.040(2) Uiso 1 1 d .
O3 O 0.19625(16) -0.1599(6) 0.5518(3) 0.035(2) Uani 1 1 d .
O1 O 0.19376(16) 0.0044(6) 0.7463(3) 0.0338(19) Uani 1 1 d .
O2 O 0.17303(19) -0.4132(6) 0.7155(3) 0.043(2) Uani 1 1 d .
O51 O 0.19721(19) 0.0475(6) 0.9385(3) 0.042(2) Uiso 1 1 d .
O4 O 0.10392(17) 0.0385(7) 0.8344(3) 0.044(2) Uani 1 1 d .
O8 O 0.1258(2) 0.1011(7) 0.4954(3) 0.052(2) Uani 1 1 d .
O52 O 0.23515(17) 0.1195(6) 0.8196(3) 0.0323(19) Uiso 1 1 d .
O53 O 0.24531(18) 0.1522(6) 0.9012(3) 0.041(2) Uiso 1 1 d .
O9 O 0.1246(2) 0.2699(7) 0.6889(4) 0.060(3) Uani 1 1 d .
O5 O 0.08360(19) -0.3770(6) 0.8071(3) 0.047(2) Uani 1 1 d .
O13 O 0.17545(16) -0.1933(6) 0.7256(3) 0.0314(19) Uani 1 1 d .
O54 O 0.24391(18) 0.0740(6) 1.0085(3) 0.041(2) Uiso 1 1 d .
O6 O 0.0845(2) -0.5264(7) 0.6358(3) 0.062(3) Uani 1 1 d .
O22 O 0.09664(16) -0.1655(5) 0.8055(3) 0.0287(18) Uani 1 1 d .
O28 O 0.05823(16) -0.0234(6) 0.7758(3) 0.036(2) Uani 1 1 d .
O7 O 0.10647(18) -0.2786(7) 0.4703(3) 0.050(2) Uani 1 1 d .
O15 O 0.18604(16) -0.0719(5) 0.6474(3) 0.0297(18) Uani 1 1 d .
O20 O 0.14895(17) -0.0303(5) 0.5713(3) 0.0317(19) Uani 1 1 d .
O17 O 0.12562(16) -0.2932(6) 0.7423(3) 0.0317(19) Uani 1 1 d .
O19 O 0.13945(16) -0.2272(6) 0.5582(3) 0.034(2) Uani 1 1 d .
O27 O 0.10006(18) 0.0861(6) 0.7308(3) 0.038(2) Uani 1 1 d .
O29 O 0.04856(15) -0.2308(6) 0.7618(3) 0.035(2) Uani 1 1 d .
O18 O 0.12647(16) -0.3747(5) 0.6509(3) 0.0317(19) Uani 1 1 d .
O30 O 0.04968(19) -0.3570(6) 0.6133(3) 0.046(2) Uani 1 1 d .
O10 O 0.00587(19) -0.2349(7) 0.5712(3) 0.057(3) Uani 1 1 d .
O25 O 0.10218(17) -0.0885(6) 0.5274(3) 0.036(2) Uani 1 1 d .
O26 O 0.12520(17) 0.1520(6) 0.5981(3) 0.036(2) Uani 1 1 d .
O34 O 0.03087(18) -0.1855(6) 0.6628(3) 0.037(2) Uani 1 1 d .
O12 O 0 -0.0856(10) 0.75 0.056(4) Uani 1 2 d S
O31 O 0.06074(17) -0.2333(6) 0.5319(3) 0.038(2) Uani 1 1 d .
O32 O 0.07717(17) 0.0921(6) 0.5540(3) 0.040(2) Uani 1 1 d .
O21 O 0.14895(18) 0.0697(5) 0.6817(3) 0.037(2) Uani 1 1 d .
O23 O 0.07849(17) -0.3557(6) 0.7006(3) 0.035(2) Uani 1 1 d .
O33 O 0.07625(19) 0.1731(6) 0.6473(3) 0.043(2) Uani 1 1 d .
O36 O 0.04427(17) -0.0665(6) 0.5857(3) 0.036(2) Uani 1 1 d .
O35 O 0.04168(18) 0.0153(6) 0.6779(3) 0.043(2) Uani 1 1 d .
O38 O 0.08789(15) -0.1331(5) 0.7108(3) 0.0274(18) Uani 1 1 d .
O14 O 0.17584(16) -0.2767(6) 0.6323(3) 0.0298(18) Uani 1 1 d .
O16 O 0.13741(16) -0.0540(5) 0.7586(2) 0.0275(18) Uani 1 1 d .
O24 O 0.09892(18) -0.3779(6) 0.5631(3) 0.040(2) Uani 1 1 d .
O39 O 0.08772(15) -0.2113(6) 0.6181(3) 0.0281(18) Uani 1 1 d .
O40 O 0.09726(16) -0.0085(6) 0.6315(3) 0.0302(19) Uani 1 1 d .
O37 O 0.13618(15) -0.1506(5) 0.6606(2) 0.0227(17) Uani 1 1 d .
Si1 Si 0.10210(5) -0.12585(19) 0.65506(9) 0.0072(5) Uani 1 1 d .
W1 W 0.166956(10) -0.05061(4) 0.711077(16) 0.02595(12) Uani 1 1 d .
W2 W 0.154549(11) -0.30710(4) 0.694170(17) 0.02819(19) Uani 0.990(3) 1 d P
W5 W 0.085536(11) -0.27869(4) 0.761795(18) 0.0317(2) Uani 0.965(3) 1 d P
W4 W 0.097972(11) -0.02418(4) 0.778333(17) 0.0306(2) Uani 0.985(3) 1 d P
W10 W 0.039470(12) -0.21341(4) 0.59547(2) 0.0367(2) Uani 0.940(3) 1 d P
W9 W 0.114759(12) 0.14456(4) 0.66834(2) 0.0305(2) Uani 0.885(3) 1 d P
W6 W 0.087829(12) -0.39230(4) 0.632536(19) 0.0341(2) Uani 0.965(3) 1 d P
W11 W 0.053473(12) 0.06595(4) 0.61529(2) 0.0362(2) Uani 0.950(3) 1 d P
W8 W 0.115299(11) 0.04307(4) 0.550822(19) 0.0326(2) Uani 0.933(3) 1 d P
W3 W 0.168109(10) -0.15206(4) 0.593637(17) 0.02768(19) Uani 0.990(3) 1 d P
W7 W 0.101346(12) -0.23911(4) 0.532510(19) 0.0364(2) Uani 0.902(3) 1 d P
W12 W 0.038654(16) -0.10380(6) 0.72261(3) 0.0315(3) Uani 0.494(3) 1 d P
Cu12 Cu 0.154549(11) -0.30710(4) 0.69417(2) 0.02819(19) Uani 0.010(3) 1 d P
Cu15 Cu 0.085536(11) -0.27869(4) 0.761795(18) 0.0317(2) Uani 0.035(3) 1 d P
Cu14 Cu 0.097972(11) -0.02418(4) 0.778333(17) 0.0306(2) Uani 0.015(3) 1 d P
Cu20 Cu 0.039470(12) -0.21341(4) 0.59547(2) 0.0367(2) Uani 0.060(3) 1 d P
Cu19 Cu 0.114759(12) 0.14456(4) 0.66834(2) 0.0305(2) Uani 0.115(3) 1 d P
Cu16 Cu 0.087829(12) -0.39230(4) 0.632536(19) 0.0341(2) Uani 0.035(3) 1 d P
Cu21 Cu 0.053473(12) 0.06595(4) 0.61529(2) 0.0362(2) Uani 0.050(3) 1 d P
Cu18 Cu 0.115299(11) 0.04307(4) 0.550822(19) 0.0326(2) Uani 0.067(3) 1 d P
Cu13 Cu 0.168109(10) -0.15206(4) 0.59364(2) 0.02768(19) Uani 0.010(3) 1 d P
Cu17 Cu 0.101346(12) -0.23911(4) 0.532510(19) 0.0364(2) Uani 0.098(3) 1 d P
Cu22 Cu 0.038654(16) -0.10380(6) 0.72261(3) 0.0315(3) Uani 0.506(3) 1 d P

loop_
_atom_site_aniso_label
_atom_site_aniso_U_11
_atom_site_aniso_U_22
_atom_site_aniso_U_33
_atom_site_aniso_U_23
_atom_site_aniso_U_13
_atom_site_aniso_U_12
Cu2 0.0289(9) 0.0392(8) 0.0310(8) 0.0035(7) 0.0000(7) 0.0038(7)
Cu1 0.0283(9) 0.0355(8) 0.0259(7) -0.0025(6) 0.0007(6) 0.0007(7)
O11 0.023(5) 0.068(6) 0.068(6) 0.012(5) 0.004(5) 0.003(5)
O3 0.017(5) 0.051(5) 0.035(5) -0.005(4) 0.003(4) 0.002(4)
O1 0.016(4) 0.046(5) 0.039(5) 0.004(4) -0.010(4) -0.001(4)
O2 0.046(6) 0.040(5) 0.045(5) 0.008(4) -0.002(4) 0.020(4)
O4 0.024(5) 0.070(6) 0.038(5) -0.018(4) 0.006(4) -0.003(4)
O8 0.058(7) 0.067(6) 0.032(5) 0.004(4) -0.004(4) 0.004(5)
O9 0.053(7) 0.049(6) 0.080(7) 0.004(5) 0.014(6) -0.006(5)
O5 0.045(6) 0.051(5) 0.047(5) 0.010(4) 0.005(4) 0.004(5)
O13 0.028(5) 0.045(5) 0.022(4) -0.010(4) -0.007(3) -0.014(4)
O6 0.076(8) 0.061(6) 0.049(6) -0.019(5) 0.008(5) -0.007(6)
O22 0.029(5) 0.037(4) 0.020(4) 0.003(3) 0.006(3) -0.006(4)
O28 0.020(5) 0.058(5) 0.031(4) -0.004(4) 0.010(4) -0.003(4)
O7 0.033(6) 0.068(6) 0.049(6) 0.002(5) 0.003(4) -0.014(5)
O15 0.024(5) 0.037(4) 0.028(4) 0.000(4) -0.001(3) -0.010(4)
O20 0.033(5) 0.034(4) 0.029(4) -0.003(4) 0.011(4) -0.004(4)
O17 0.019(5) 0.036(4) 0.040(5) 0.005(4) 0.001(4) 0.001(4)
O19 0.025(5) 0.042(5) 0.035(5) 0.000(4) -0.001(4) 0.007(4)
O27 0.037(6) 0.038(5) 0.038(5) -0.010(4) -0.006(4) -0.001(4)
O29 0.010(4) 0.053(5) 0.043(5) 0.003(4) -0.004(4) -0.017(4)
O18 0.023(5) 0.033(4) 0.039(5) 0.001(4) 0.005(4) 0.001(4)
O30 0.045(6) 0.054(5) 0.040(5) -0.001(4) -0.005(4) -0.004(5)
O10 0.034(6) 0.086(7) 0.051(6) 0.007(5) -0.011(5) -0.023(5)
O25 0.030(5) 0.045(5) 0.032(4) 0.010(4) 0.004(4) 0.004(4)
O26 0.034(5) 0.033(4) 0.042(5) 0.002(4) 0.008(4) -0.002(4)
O34 0.035(5) 0.039(5) 0.039(5) 0.001(4) 0.008(4) -0.012(4)
O12 0.064(10) 0.066(9) 0.038(7) 0 -0.008(7) 0
O31 0.024(5) 0.058(5) 0.031(4) -0.005(4) -0.005(4) -0.011(4)
O32 0.030(5) 0.055(5) 0.035(5) 0.014(4) -0.005(4) -0.002(4)
O21 0.047(6) 0.028(4) 0.036(5) 0.010(4) -0.004(4) 0.001(4)
O23 0.028(5) 0.040(5) 0.036(5) -0.001(4) -0.001(4) -0.003(4)
O33 0.041(6) 0.033(4) 0.055(6) 0.000(4) -0.002(4) 0.016(4)
O36 0.022(5) 0.053(5) 0.034(5) 0.010(4) -0.011(4) 0.008(4)
O35 0.038(6) 0.046(5) 0.044(5) 0.006(4) 0.004(4) -0.002(4)
O38 0.020(4) 0.033(4) 0.029(4) -0.003(3) 0.006(3) 0.001(4)
O14 0.017(4) 0.045(5) 0.027(4) -0.002(4) 0.005(3) 0.001(4)
O16 0.025(5) 0.039(4) 0.019(4) -0.003(3) 0.006(3) 0.001(4)
O24 0.044(6) 0.039(5) 0.036(5) -0.015(4) 0.001(4) 0.000(4)
O39 0.013(4) 0.043(5) 0.028(4) 0.001(4) -0.007(3) 0.000(4)
O40 0.022(5) 0.038(4) 0.031(4) 0.010(4) -0.007(3) 0.009(4)
O37 0.013(4) 0.029(4) 0.026(4) -0.005(3) -0.001(3) 0.008(3)
Si1 0.0051(13) 0.0108(12) 0.0059(11) -0.0012(10) 0.0001(10) -0.0012(11)
W1 0.0171(3) 0.0378(3) 0.0229(2) -0.0021(2) -0.00005(19) -0.0037(2)
W2 0.0249(3) 0.0318(3) 0.0279(3) 0.0003(2) 0.0009(2) 0.0054(2)
W5 0.0299(3) 0.0381(3) 0.0270(3) 0.0053(2) 0.0044(2) -0.0031(2)
W4 0.0246(3) 0.0423(3) 0.0249(3) -0.0059(2) 0.0045(2) -0.0001(2)
W10 0.0238(3) 0.0526(4) 0.0336(3) -0.0002(3) -0.0045(2) -0.0081(3)
W9 0.0275(4) 0.0284(3) 0.0356(3) 0.0015(2) 0.0011(2) 0.0010(2)
W6 0.0332(4) 0.0332(3) 0.0359(3) -0.0055(2) 0.0001(2) -0.0063(2)
W11 0.0227(3) 0.0474(4) 0.0385(3) 0.0076(3) -0.0013(2) 0.0062(3)
W8 0.0257(3) 0.0436(4) 0.0284(3) 0.0084(2) -0.0001(2) -0.0008(3)
W3 0.0203(3) 0.0391(3) 0.0236(3) -0.0014(2) 0.0044(2) 0.0009(2)
W7 0.0322(4) 0.0522(4) 0.0249(3) -0.0066(2) 0.0005(2) -0.0069(3)
W12 0.0190(5) 0.0434(5) 0.0323(5) -0.0004(3) 0.0042(3) -0.0023(3)
Cu12 0.0249(3) 0.0318(3) 0.0279(3) 0.0003(2) 0.0009(2) 0.0054(2)
Cu15 0.0299(3) 0.0381(3) 0.0270(3) 0.0053(2) 0.0044(2) -0.0031(2)
Cu14 0.0246(3) 0.0423(3) 0.0249(3) -0.0059(2) 0.0045(2) -0.0001(2)
Cu20 0.0238(3) 0.0526(4) 0.0336(3) -0.0002(3) -0.0045(2) -0.0081(3)
Cu19 0.0275(4) 0.0284(3) 0.0356(3) 0.0015(2) 0.0011(2) 0.0010(2)
Cu16 0.0332(4) 0.0332(3) 0.0359(3) -0.0055(2) 0.0001(2) -0.0063(2)
Cu21 0.0227(3) 0.0474(4) 0.0385(3) 0.0076(3) -0.0013(2) 0.0062(3)
Cu18 0.0257(3) 0.0436(4) 0.0284(3) 0.0084(2) -0.0001(2) -0.0008(3)
Cu13 0.0203(3) 0.0391(3) 0.0236(3) -0.0014(2) 0.0044(2) 0.0009(2)
Cu17 0.0322(4) 0.0522(4) 0.0249(3) -0.0066(2) 0.0005(2) -0.0069(3)
Cu22 0.0190(5) 0.0434(5) 0.0323(5) -0.0004(3) 0.0042(3) -0.0023(3)

loop_
_atom_type_symbol
_atom_type_description
_atom_type_scat_dispersion_real
_atom_type_scat_dispersion_imag
_atom_type_scat_source
C C 0.0033 0.0016 'International Tables Vol C Tables 4.2.6.8 and 6.1.1.4'
H H 0 0 'International Tables Vol C Tables 4.2.6.8 and 6.1.1.4'
Cu Cu 0.3201 1.2651 'International Tables Vol C Tables 4.2.6.8 and 6.1.1.4'
K K 0.2009 0.2494 'International Tables Vol C Tables 4.2.6.8 and 6.1.1.4'
N N 0.0061 0.0033 'International Tables Vol C Tables 4.2.6.8 and 6.1.1.4'
O O 0.0106 0.006 'International Tables Vol C Tables 4.2.6.8 and 6.1.1.4'
Si Si 0.0817 0.0704 'International Tables Vol C Tables 4.2.6.8 and 6.1.1.4'
W W -0.849 6.8722 'International Tables Vol C Tables 4.2.6.8 and 6.1.1.4'

loop_
_exptl_crystal_face_index_h
_exptl_crystal_face_index_k
_exptl_crystal_face_index_l
_exptl_crystal_face_perp_dist
1 0 0 0.01150
0 0 1 0.08217
-1 0 0 0.02299
0 0 -1 0.09485
4 -18 0 0.23988
-4 18 0 0.24487

loop_
_geom_angle_atom_site_label_1
_geom_angle_atom_site_label_2
_geom_angle_atom_site_label_3
_geom_angle
_geom_angle_site_symmetry_1
_geom_angle_site_symmetry_3
N30 C34 C32 124.0(11) . .
N30 C34 C33 116.3(10) . .
C32 C34 C33 119.7(10) . .
C26 C25 C31 121.7(12) . .
C26 C25 H25 119.1 . .
C31 C25 H25 119.1 . .
N30 C29 C28 119.4(12) . .
N30 C29 H29 120.3 . .
C28 C29 H29 120.3 . .
C5 C6 C12 124.3(12) . .
C5 C6 H6 117.9 . .
C12 C6 H6 117.9 . .
N10 C14 C13 116.7(10) . .
N10 C14 C12 121.1(10) . .
C13 C14 C12 122.1(10) . .
C3 C4 C11 118.2(12) . .
C3 C4 H4 120.9 . .
C11 C4 H4 120.9 . .
C4 C11 C5 123.3(11) . .
C4 C11 C13 117.2(11) . .
C5 C11 C13 119.5(11) . .
O51 C50 O50 125.4(11) . .
O51 C50 C51 118.0(11) . .
O50 C50 C51 116.6(11) . .
C8 C7 C12 120.0(12) . .
C8 C7 H7 120 . .
C12 C7 H7 120 . .
N10 C9 C8 122.0(11) . .
N10 C9 H9 119 . .
C8 C9 H9 119 . .
C27 C28 C29 125.7(15) . .
C27 C28 H28 117.1 . .
C29 C28 H28 117.1 . .
C7 C8 C9 120.0(13) . .
C7 C8 H8 120 . .
C9 C8 H8 120 . .
C24 C23 C22 122.3(13) . .
C24 C23 H23 118.9 . .
C22 C23 H23 118.9 . .
C6 C5 C11 118.6(11) . .
C6 C5 H5 120.7 . .
C11 C5 H5 120.7 . .
C25 C26 C32 123.1(12) . .
C25 C26 H26 118.5 . .
C32 C26 H26 118.5 . .
C27 C32 C34 116.4(11) . .
C27 C32 C26 127.2(12) . .
C34 C32 C26 116.4(11) . .
N21 C22 C23 121.1(12) . .
N21 C22 H22 119.4 . .
C23 C22 H22 119.4 . .
N1 C2 C3 119.9(11) . .
N1 C2 H2 120 . .
C3 C2 H2 120 . .
C28 C27 C32 116.4(14) . .
C28 C27 H27 121.8 . .
C32 C27 H27 121.8 . .
C4 C3 C2 123.2(12) . .
C4 C3 H3 118.4 . .
C2 C3 H3 118.4 . .
C23 C24 C31 119.4(12) . .
C23 C24 H24 120.3 . .
C31 C24 H24 120.3 . .
C52 C53 H53A 109.5 . .
C52 C53 H53B 109.5 . .
H53A C53 H53B 109.5 . .
C52 C53 H53C 109.5 . .
H53A C53 H53C 109.5 . .
H53B C53 H53C 109.5 . .
C50 C51 H51A 109.5 . .
C50 C51 H51B 109.5 . .
H51A C51 H51B 109.5 . .
C50 C51 H51C 109.5 . .
H51A C51 H51C 109.5 . .
H51B C51 H51C 109.5 . .
N21 C33 C31 125.5(10) . .
N21 C33 C34 114.6(9) . .
C31 C33 C34 119.9(10) . .
N1 C13 C14 117.4(10) . .
N1 C13 C11 123.1(10) . .
C14 C13 C11 119.5(10) . .
C7 C12 C14 117.7(11) . .
C7 C12 C6 126.4(12) . .
C14 C12 C6 115.9(11) . .
O52 C52 O53 124.3(10) . .
O52 C52 C53 118.9(10) . .
O53 C52 C53 116.8(11) . .
C24 C31 C25 125.3(11) . .
C24 C31 C33 115.8(11) . .
C25 C31 C33 118.9(11) . .
O51 Cu2 O53 91.7(3) . .
O51 Cu2 N30 172.3(4) . .
O53 Cu2 N30 93.6(4) . .
O51 Cu2 N21 91.5(4) . .
O53 Cu2 N21 164.5(3) . .
N30 Cu2 N21 81.9(4) . .
O51 Cu2 O54 87.7(3) . .
O53 Cu2 O54 91.4(3) . .
N30 Cu2 O54 97.7(3) . .
N21 Cu2 O54 103.8(3) . .
O51 Cu2 Cu1 75.5(2) . .
O53 Cu2 Cu1 78.0(2) . .
N30 Cu2 Cu1 100.2(3) . .
N21 Cu2 Cu1 88.2(3) . .
O54 Cu2 Cu1 159.7(2) . .
O52 Cu1 O50 91.6(3) . .
O52 Cu1 N1 174.4(4) . .
O50 Cu1 N1 92.5(4) . .
O52 Cu1 N10 93.4(3) . .
O50 Cu1 N10 167.9(3) . .
N1 Cu1 N10 81.8(4) . .
O52 Cu1 O1 94.0(3) . .
O50 Cu1 O1 95.4(3) . .
N1 Cu1 O1 89.4(3) . .
N10 Cu1 O1 95.2(3) . .
O52 Cu1 Cu2 78.5(2) . .
O50 Cu1 Cu2 79.9(2) . .
N1 Cu1 Cu2 98.5(3) . .
N10 Cu1 Cu2 90.4(3) . .
O1 Cu1 Cu2 171.0(2) . .
C22 N21 C33 115.8(9) . .
C22 N21 Cu2 130.7(8) . .
C33 N21 Cu2 113.5(7) . .
C29 N30 C34 118.0(10) . .
C29 N30 Cu2 128.6(8) . .
C34 N30 Cu2 113.4(8) . .
C2 N1 C13 118.4(10) . .
C2 N1 Cu1 129.5(8) . .
C13 N1 Cu1 112.0(8) . .
C9 N10 C14 119.1(10) . .
C9 N10 Cu1 128.8(7) . .
C14 N10 Cu1 112.0(7) . .
C50 O50 Cu1 123.4(8) . .
W1 O1 Cu1 138.9(4) . .
C50 O51 Cu2 131.0(8) . .
C52 O52 Cu1 127.5(7) . .
C52 O53 Cu2 127.3(7) . .
W1 O13 W2 121.8(4) . .
W5 O22 W4 119.2(3) . .
W4 O28 W12 119.2(4) . .
W1 O15 W3 120.7(4) . .
W3 O20 W8 152.0(4) . .
W2 O17 W5 152.4(4) . .
W3 O19 W7 150.9(4) . .
W4 O27 W9 150.6(4) . .
W5 O29 W12 119.5(4) . .
W6 O18 W2 148.5(4) . .
W6 O30 W10 120.9(4) . .
W8 O25 W7 150.4(4) . .
W9 O26 W8 121.8(4) . .
W10 O34 W12 147.8(4) . .
Cu22 O12 W12 0.00(6) 2_556 2_556
Cu22 O12 W12 166.4(7) 2_556 .
W12 O12 W12 166.4(7) 2_556 .
W7 O31 W10 120.5(4) . .
W8 O32 W11 120.6(4) . .
W9 O21 W1 148.2(5) . .
W6 O23 W5 151.4(4) . .
W9 O33 W11 120.6(4) . .
W10 O36 W11 147.3(4) . .
W11 O35 W12 147.0(5) . .
Si1 O38 W5 126.8(4) . .
Si1 O38 W4 125.6(4) . .
W5 O38 W4 92.7(3) . .
Si1 O38 W12 121.2(4) . .
W5 O38 W12 90.1(2) . .
W4 O38 W12 90.0(2) . .
W3 O14 W2 120.7(4) . .
W1 O16 W4 151.0(4) . .
W6 O24 W7 119.9(4) . .
Si1 O39 W10 124.4(4) . .
Si1 O39 W6 124.8(4) . .
W10 O39 W6 91.8(3) . .
Si1 O39 W7 124.2(4) . .
W10 O39 W7 91.2(2) . .
W6 O39 W7 90.4(2) . .
Si1 O40 W11 124.8(4) . .
Si1 O40 W9 124.1(4) . .
W11 O40 W9 92.5(3) . .
Si1 O40 W8 122.8(4) . .
W11 O40 W8 92.4(2) . .
W9 O40 W8 90.8(3) . .
Si1 O37 W3 124.7(4) . .
Si1 O37 W1 123.1(3) . .
W3 O37 W1 92.2(2) . .
Si1 O37 W2 123.7(4) . .
W3 O37 W2 92.4(2) . .
W1 O37 W2 91.5(2) . .
O39 Si1 O38 109.7(4) . .
O39 Si1 O37 109.3(4) . .
O38 Si1 O37 108.4(4) . .
O39 Si1 O40 109.5(4) . .
O38 Si1 O40 109.9(4) . .
O37 Si1 O40 110.1(4) . .
O1 W1 O16 101.0(3) . .
O1 W1 O13 97.5(3) . .
O16 W1 O13 89.9(3) . .
O1 W1 O21 102.2(3) . .
O16 W1 O21 87.9(3) . .
O13 W1 O21 160.2(3) . .
O1 W1 O15 100.8(3) . .
O16 W1 O15 158.2(3) . .
O13 W1 O15 86.7(3) . .
O21 W1 O15 88.1(3) . .
O1 W1 O37 169.6(3) . .
O16 W1 O37 84.9(3) . .
O13 W1 O37 73.8(3) . .
O21 W1 O37 86.4(3) . .
O15 W1 O37 73.4(3) . .
O2 W2 O17 102.8(4) . .
O2 W2 O13 101.5(4) . .
O17 W2 O13 90.4(3) . .
O2 W2 O18 100.6(4) . .
O17 W2 O18 87.0(3) . .
O13 W2 O18 157.8(3) . .
O2 W2 O14 99.9(4) . .
O17 W2 O14 157.2(3) . .
O13 W2 O14 87.0(3) . .
O18 W2 O14 87.0(3) . .
O2 W2 O37 170.8(3) . .
O17 W2 O37 84.8(3) . .
O13 W2 O37 73.0(3) . .
O18 W2 O37 84.9(3) . .
O14 W2 O37 72.8(3) . .
O5 W5 O29 100.8(4) . .
O5 W5 O23 101.4(4) . .
O29 W5 O23 90.7(3) . .
O5 W5 O22 98.5(3) . .
O29 W5 O22 90.2(3) . .
O23 W5 O22 159.5(3) . .
O5 W5 O17 99.5(4) . .
O29 W5 O17 159.6(3) . .
O23 W5 O17 83.9(3) . .
O22 W5 O17 88.3(3) . .
O5 W5 O38 172.3(3) . .
O29 W5 O38 77.2(3) . .
O23 W5 O38 86.1(3) . .
O22 W5 O38 74.2(3) . .
O17 W5 O38 82.8(3) . .
O4 W4 O28 100.9(4) . .
O4 W4 O27 102.5(4) . .
O28 W4 O27 91.5(3) . .
O4 W4 O22 97.0(4) . .
O28 W4 O22 89.1(3) . .
O27 W4 O22 160.0(3) . .
O4 W4 O16 99.8(3) . .
O28 W4 O16 159.3(3) . .
O27 W4 O16 85.3(3) . .
O22 W4 O16 87.1(3) . .
O4 W4 O38 170.3(3) . .
O28 W4 O38 76.9(3) . .
O27 W4 O38 87.1(3) . .
O22 W4 O38 73.6(3) . .
O16 W4 O38 82.5(3) . .
O10 W10 O34 100.5(4) . .
O10 W10 O36 102.4(4) . .
O34 W10 O36 88.1(3) . .
O10 W10 O30 99.4(4) . .
O34 W10 O30 90.3(3) . .
O36 W10 O30 158.1(3) . .
O10 W10 O31 97.5(4) . .
O34 W10 O31 162.0(3) . .
O36 W10 O31 87.2(3) . .
O30 W10 O31 87.6(3) . .
O10 W10 O39 168.8(4) . .
O34 W10 O39 88.2(3) . .
O36 W10 O39 84.8(3) . .
O30 W10 O39 73.3(3) . .
O31 W10 O39 74.0(3) . .
O9 W9 O21 100.4(4) . .
O9 W9 O26 100.6(4) . .
O21 W9 O26 89.1(3) . .
O9 W9 O33 99.4(4) . .
O21 W9 O33 160.2(3) . .
O26 W9 O33 87.5(4) . .
O9 W9 O27 100.6(4) . .
O21 W9 O27 87.3(3) . .
O26 W9 O27 158.8(3) . .
O33 W9 O27 88.9(3) . .
O9 W9 O40 170.9(4) . .
O21 W9 O40 87.2(3) . .
O26 W9 O40 74.4(3) . .
O33 W9 O40 73.1(3) . .
O27 W9 O40 84.6(3) . .
O6 W6 O18 101.1(4) . .
O6 W6 O23 100.1(4) . .
O18 W6 O23 87.4(3) . .
O6 W6 O30 99.4(4) . .
O18 W6 O30 159.5(3) . .
O23 W6 O30 88.5(3) . .
O6 W6 O24 99.7(4) . .
O18 W6 O24 88.2(3) . .
O23 W6 O24 160.2(3) . .
O30 W6 O24 88.9(4) . .
O6 W6 O39 171.7(4) . .
O18 W6 O39 85.7(3) . .
O23 W6 O39 84.9(3) . .
O30 W6 O39 73.9(3) . .
O24 W6 O39 75.5(3) . .
O11 W11 O35 101.9(4) . .
O11 W11 O36 100.9(4) . .
O35 W11 O36 89.3(3) . .
O11 W11 O33 100.0(4) . .
O35 W11 O33 91.5(4) . .
O36 W11 O33 158.5(3) . .
O11 W11 O32 96.8(4) . .
O35 W11 O32 161.3(3) . .
O36 W11 O32 86.7(3) . .
O33 W11 O32 85.7(3) . .
O11 W11 O40 168.7(3) . .
O35 W11 O40 87.8(3) . .
O36 W11 O40 84.8(3) . .
O33 W11 O40 73.7(3) . .
O32 W11 O40 73.7(3) . .
O8 W8 O25 101.6(4) . .
O8 W8 O32 99.7(4) . .
O25 W8 O32 90.1(3) . .
O8 W8 O20 102.3(4) . .
O25 W8 O20 85.6(3) . .
O32 W8 O20 158.0(3) . .
O8 W8 O26 99.8(4) . .
O25 W8 O26 158.6(3) . .
O32 W8 O26 87.6(3) . .
O20 W8 O26 88.5(3) . .
O8 W8 O40 169.9(3) . .
O25 W8 O40 85.9(3) . .
O32 W8 O40 73.3(3) . .
O20 W8 O40 84.8(3) . .
O26 W8 O40 73.0(3) . .
O3 W3 O20 102.3(3) . .
O3 W3 O19 101.5(3) . .
O20 W3 O19 85.8(3) . .
O3 W3 O14 98.5(3) . .
O20 W3 O14 159.2(3) . .
O19 W3 O14 88.5(3) . .
O3 W3 O15 99.6(3) . .
O20 W3 O15 89.8(3) . .
O19 W3 O15 158.9(3) . .
O14 W3 O15 88.3(3) . .
O3 W3 O37 169.9(3) . .
O20 W3 O37 85.5(3) . .
O19 W3 O37 85.4(3) . .
O14 W3 O37 74.0(3) . .
O15 W3 O37 73.7(3) . .
O7 W7 O31 98.4(4) . .
O7 W7 O19 102.9(4) . .
O31 W7 O19 158.6(3) . .
O7 W7 O25 102.8(4) . .
O31 W7 O25 88.9(3) . .
O19 W7 O25 85.8(3) . .
O7 W7 O24 97.8(4) . .
O31 W7 O24 88.8(3) . .
O19 W7 O24 89.0(3) . .
O25 W7 O24 159.5(3) . .
O7 W7 O39 168.9(3) . .
O31 W7 O39 74.2(3) . .
O19 W7 O39 84.7(3) . .
O25 W7 O39 85.6(3) . .
O24 W7 O39 74.1(3) . .
O34 W12 O35 86.6(3) . .
O34 W12 O28 162.8(3) . .
O35 W12 O28 89.3(3) . .
O34 W12 O12 101.1(3) . .
O35 W12 O12 101.6(4) . .
O28 W12 O12 96.1(3) . .
O34 W12 O29 91.5(3) . .
O35 W12 O29 161.4(3) . .
O28 W12 O29 87.1(3) . .
O12 W12 O29 96.9(4) . .
O34 W12 O38 89.3(3) . .
O35 W12 O38 88.3(3) . .
O28 W12 O38 73.9(3) . .
O12 W12 O38 165.94(19) . .
O29 W12 O38 73.2(3) . .

loop_
_geom_bond_atom_site_label_1
_geom_bond_atom_site_label_2
_geom_bond_distance
_geom_bond_site_symmetry_2
C34 N30 1.350(13) .
C34 C32 1.431(16) .
C34 C33 1.450(15) .
C25 C26 1.330(16) .
C25 C31 1.413(16) .
C25 H25 0.93 .
C29 N30 1.345(15) .
C29 C28 1.380(18) .
C29 H29 0.93 .
C6 C5 1.365(17) .
C6 C12 1.419(16) .
C6 H6 0.93 .
C14 N10 1.352(13) .
C14 C13 1.390(15) .
C14 C12 1.419(15) .
C4 C3 1.320(15) .
C4 C11 1.405(16) .
C4 H4 0.93 .
C11 C5 1.423(16) .
C11 C13 1.425(15) .
C50 O51 1.242(13) .
C50 O50 1.256(12) .
C50 C51 1.519(17) .
C7 C8 1.346(16) .
C7 C12 1.390(17) .
C7 H7 0.93 .
C9 N10 1.334(14) .
C9 C8 1.384(16) .
C9 H9 0.93 .
C28 C27 1.337(17) .
C28 H28 0.93 .
C8 H8 0.93 .
C23 C24 1.341(16) .
C23 C22 1.403(15) .
C23 H23 0.93 .
C5 H5 0.93 .
C26 C32 1.459(16) .
C26 H26 0.93 .
C32 C27 1.425(17) .
C22 N21 1.359(14) .
C22 H22 0.93 .
C2 N1 1.339(14) .
C2 C3 1.410(15) .
C2 H2 0.93 .
C27 H27 0.93 .
C3 H3 0.93 .
C24 C31 1.398(17) .
C24 H24 0.93 .
C53 C52 1.494(16) .
C53 H53A 0.96 .
C53 H53B 0.96 .
C53 H53C 0.96 .
C51 H51A 0.96 .
C51 H51B 0.96 .
C51 H51C 0.96 .
C33 N21 1.361(13) .
C33 C31 1.420(14) .
C13 N1 1.342(13) .
C52 O52 1.253(12) .
C52 O53 1.284(13) .
Cu2 O51 1.938(9) .
Cu2 O53 1.977(8) .
Cu2 N30 1.988(10) .
Cu2 N21 1.998(9) .
Cu2 O54 2.214(8) .
Cu2 Cu1 2.9970(19) .
Cu1 O52 1.948(8) .
Cu1 O50 1.978(8) .
Cu1 N1 1.998(9) .
Cu1 N10 1.998(9) .
Cu1 O1 2.291(7) .
O11 W11 1.725(9) .
O3 W3 1.731(7) .
O1 W1 1.713(7) .
O2 W2 1.706(7) .
O4 W4 1.706(8) .
O8 W8 1.715(8) .
O9 W9 1.755(9) .
O5 W5 1.738(8) .
O13 W1 1.907(8) .
O13 W2 1.940(7) .
O6 W6 1.724(9) .
O22 W5 1.922(7) .
O22 W4 1.945(7) .
O28 W4 1.869(8) .
O28 W12 1.965(8) .
O7 W7 1.736(8) .
O15 W1 1.929(7) .
O15 W3 1.939(7) .
O20 W3 1.892(7) .
O20 W8 1.915(8) .
O17 W2 1.874(7) .
O17 W5 1.964(7) .
O19 W3 1.898(8) .
O19 W7 1.918(8) .
O27 W4 1.890(8) .
O27 W9 1.940(8) .
O29 W5 1.843(8) .
O29 W12 1.980(8) .
O18 W6 1.891(8) .
O18 W2 1.943(8) .
O30 W6 1.915(9) .
O30 W10 1.955(8) .
O10 W10 1.723(9) .
O25 W8 1.895(8) .
O25 W7 1.931(7) .
O26 W9 1.921(8) .
O26 W8 1.927(8) .
O34 W10 1.858(8) .
O34 W12 1.927(8) .
O12 Cu22 1.9721(17) 2_556
O12 W12 1.9721(17) 2_556
O12 W12 1.9722(17) .
O31 W7 1.910(8) .
O31 W10 1.973(8) .
O32 W8 1.901(8) .
O32 W11 1.998(8) .
O21 W9 1.902(8) .
O21 W1 1.918(7) .
O23 W6 1.908(7) .
O23 W5 1.920(7) .
O33 W9 1.926(9) .
O33 W11 1.932(8) .
O36 W10 1.910(8) .
O36 W11 1.915(8) .
O35 W11 1.863(8) .
O35 W12 1.932(8) .
O38 Si1 1.622(7) .
O38 W5 2.300(7) .
O38 W4 2.310(7) .
O38 W12 2.366(7) .
O14 W3 1.926(7) .
O14 W2 1.958(7) .
O16 W1 1.876(7) .
O16 W4 1.965(7) .
O24 W6 1.918(8) .
O24 W7 1.953(8) .
O39 Si1 1.611(7) .
O39 W10 2.343(7) .
O39 W6 2.345(7) .
O39 W7 2.378(7) .
O40 Si1 1.641(7) .
O40 W11 2.305(7) .
O40 W9 2.334(7) .
O40 W8 2.388(7) .
O37 Si1 1.638(7) .
O37 W3 2.323(7) .
O37 W1 2.342(7) .
O37 W2 2.352(7) .

loop_
_geom_torsion_atom_site_label_1
_geom_torsion_atom_site_label_2
_geom_torsion_atom_site_label_3
_geom_torsion_atom_site_label_4
_geom_torsion
_geom_torsion_site_symmetry_1
C3 C4 C11 C5 178.0(11) .
C3 C4 C11 C13 -0.4(17) .
N30 C29 C28 C27 0(2) .
C12 C7 C8 C9 -1.7(19) .
N10 C9 C8 C7 1.2(19) .
C12 C6 C5 C11 -2.6(19) .
C4 C11 C5 C6 -178.6(11) .
C13 C11 C5 C6 -0.2(17) .
C31 C25 C26 C32 2(2) .
N30 C34 C32 C27 2.1(18) .
C33 C34 C32 C27 -177.0(10) .
N30 C34 C32 C26 -176.1(10) .
C33 C34 C32 C26 4.8(16) .
C25 C26 C32 C27 176.7(12) .
C25 C26 C32 C34 -5.3(18) .
C24 C23 C22 N21 -1.8(19) .
C29 C28 C27 C32 -1(2) .
C34 C32 C27 C28 0.1(18) .
C26 C32 C27 C28 178.1(13) .
C11 C4 C3 C2 0.4(19) .
N1 C2 C3 C4 -0.7(18) .
C22 C23 C24 C31 3(2) .
N30 C34 C33 N21 -1.9(15) .
C32 C34 C33 N21 177.2(10) .
N30 C34 C33 C31 179.0(10) .
C32 C34 C33 C31 -1.8(16) .
N10 C14 C13 N1 -1.8(15) .
C12 C14 C13 N1 177.9(10) .
N10 C14 C13 C11 178.0(10) .
C12 C14 C13 C11 -2.4(17) .
C4 C11 C13 N1 0.8(17) .
C5 C11 C13 N1 -177.7(11) .
C4 C11 C13 C14 -178.9(11) .
C5 C11 C13 C14 2.6(17) .
C8 C7 C12 C14 0.4(18) .
C8 C7 C12 C6 -177.4(12) .
N10 C14 C12 C7 1.4(17) .
C13 C14 C12 C7 -178.3(11) .
N10 C14 C12 C6 179.5(10) .
C13 C14 C12 C6 -0.2(17) .
C5 C6 C12 C7 -179.3(12) .
C5 C6 C12 C14 2.8(18) .
C23 C24 C31 C25 177.1(12) .
C23 C24 C31 C33 -1.6(18) .
C26 C25 C31 C24 -177.7(12) .
C26 C25 C31 C33 0.9(18) .
N21 C33 C31 C24 -1.3(17) .
C34 C33 C31 C24 177.6(10) .
N21 C33 C31 C25 179.9(11) .
C34 C33 C31 C25 -1.2(17) .
O51 Cu2 Cu1 O52 108.3(3) .
O53 Cu2 Cu1 O52 13.3(3) .
N30 Cu2 Cu1 O52 -78.2(4) .
N21 Cu2 Cu1 O52 -159.7(4) .
O54 Cu2 Cu1 O52 73.3(7) .
O51 Cu2 Cu1 O50 14.6(3) .
O53 Cu2 Cu1 O50 -80.4(3) .
N30 Cu2 Cu1 O50 -171.9(4) .
N21 Cu2 Cu1 O50 106.6(4) .
O54 Cu2 Cu1 O50 -20.5(7) .
O51 Cu2 Cu1 N1 -76.5(4) .
O53 Cu2 Cu1 N1 -171.5(4) .
N30 Cu2 Cu1 N1 97.0(4) .
N21 Cu2 Cu1 N1 15.5(4) .
O54 Cu2 Cu1 N1 -111.5(7) .
O51 Cu2 Cu1 N10 -158.2(4) .
O53 Cu2 Cu1 N10 106.8(4) .
N30 Cu2 Cu1 N10 15.2(4) .
N21 Cu2 Cu1 N10 -66.2(4) .
O54 Cu2 Cu1 N10 166.7(7) .
O51 Cu2 Cu1 O1 73.8(13) .
O53 Cu2 Cu1 O1 -21.2(13) .
N30 Cu2 Cu1 O1 -112.8(13) .
N21 Cu2 Cu1 O1 165.8(13) .
O54 Cu2 Cu1 O1 38.7(15) .
C23 C22 N21 C33 -1.0(16) .
C23 C22 N21 Cu2 176.9(8) .
C31 C33 N21 C22 2.6(16) .
C34 C33 N21 C22 -176.4(9) .
C31 C33 N21 Cu2 -175.7(9) .
C34 C33 N21 Cu2 5.4(12) .
O51 Cu2 N21 C22 -7.2(10) .
O53 Cu2 N21 C22 -109.1(16) .
N30 Cu2 N21 C22 176.8(11) .
O54 Cu2 N21 C22 80.7(10) .
Cu1 Cu2 N21 C22 -82.7(10) .
O51 Cu2 N21 C33 170.7(8) .
O53 Cu2 N21 C33 68.8(17) .
N30 Cu2 N21 C33 -5.3(8) .
O54 Cu2 N21 C33 -101.3(8) .
Cu1 Cu2 N21 C33 95.3(7) .
C28 C29 N30 C34 2.1(17) .
C28 C29 N30 Cu2 -179.7(9) .
C32 C34 N30 C29 -3.2(17) .
C33 C34 N30 C29 175.9(10) .
C32 C34 N30 Cu2 178.4(9) .
C33 C34 N30 Cu2 -2.5(12) .
O51 Cu2 N30 C29 154(2) .
O53 Cu2 N30 C29 20.9(10) .
N21 Cu2 N30 C29 -174.0(10) .
O54 Cu2 N30 C29 -71.0(10) .
Cu1 Cu2 N30 C29 99.3(10) .
O51 Cu2 N30 C34 -27(3) .
O53 Cu2 N30 C34 -160.9(8) .
N21 Cu2 N30 C34 4.2(8) .
O54 Cu2 N30 C34 107.2(8) .
Cu1 Cu2 N30 C34 -82.5(8) .
C3 C2 N1 C13 1.1(16) .
C3 C2 N1 Cu1 177.9(8) .
C14 C13 N1 C2 178.6(10) .
C11 C13 N1 C2 -1.1(16) .
C14 C13 N1 Cu1 1.3(13) .
C11 C13 N1 Cu1 -178.5(9) .
O52 Cu1 N1 C2 151(3) .
O50 Cu1 N1 C2 13.3(10) .
N10 Cu1 N1 C2 -177.4(10) .
O1 Cu1 N1 C2 -82.0(10) .
Cu2 Cu1 N1 C2 93.5(10) .
O52 Cu1 N1 C13 -32(4) .
O50 Cu1 N1 C13 -169.7(8) .
N10 Cu1 N1 C13 -0.4(8) .
O1 Cu1 N1 C13 94.9(8) .
Cu2 Cu1 N1 C13 -89.6(7) .
C8 C9 N10 C14 0.6(17) .
C8 C9 N10 Cu1 176.4(8) .
C13 C14 N10 C9 177.8(10) .
C12 C14 N10 C9 -1.9(16) .
C13 C14 N10 Cu1 1.3(12) .
C12 C14 N10 Cu1 -178.3(8) .
O52 Cu1 N10 C9 0.5(10) .
O50 Cu1 N10 C9 -114.1(17) .
N1 Cu1 N10 C9 -176.5(10) .
O1 Cu1 N10 C9 94.8(9) .
Cu2 Cu1 N10 C9 -78.1(9) .
O52 Cu1 N10 C14 176.5(7) .
O50 Cu1 N10 C14 62(2) .
N1 Cu1 N10 C14 -0.5(7) .
O1 Cu1 N10 C14 -89.2(7) .
Cu2 Cu1 N10 C14 98.0(7) .
O51 C50 O50 Cu1 8.3(17) .
C51 C50 O50 Cu1 -170.1(8) .
O52 Cu1 O50 C50 -94.2(9) .
N1 Cu1 O50 C50 82.0(9) .
N10 Cu1 O50 C50 21(2) .
O1 Cu1 O50 C50 171.6(9) .
Cu2 Cu1 O50 C50 -16.2(8) .
O52 Cu1 O1 W1 -167.1(6) .
O50 Cu1 O1 W1 -75.1(7) .
N1 Cu1 O1 W1 17.3(7) .
N10 Cu1 O1 W1 99.0(7) .
Cu2 Cu1 O1 W1 -133.3(10) .
O50 C50 O51 Cu2 16.4(18) .
C51 C50 O51 Cu2 -165.2(8) .
O53 Cu2 O51 C50 56.2(10) .
N30 Cu2 O51 C50 -77(3) .
N21 Cu2 O51 C50 -108.7(10) .
O54 Cu2 O51 C50 147.6(10) .
Cu1 Cu2 O51 C50 -20.9(10) .
O53 C52 O52 Cu1 19.2(17) .
C53 C52 O52 Cu1 -162.6(9) .
O50 Cu1 O52 C52 58.6(10) .
N1 Cu1 O52 C52 -79(4) .
N10 Cu1 O52 C52 -110.5(10) .
O1 Cu1 O52 C52 154.1(9) .
Cu2 Cu1 O52 C52 -20.8(9) .
O52 C52 O53 Cu2 2.9(18) .
C53 C52 O53 Cu2 -175.3(8) .
O51 Cu2 O53 C52 -87.6(10) .
N30 Cu2 O53 C52 86.8(10) .
N21 Cu2 O53 C52 14(2) .
O54 Cu2 O53 C52 -175.3(10) .
Cu1 Cu2 O53 C52 -12.8(9) .
W10 O39 Si1 O38 62.3(5) .
W6 O39 Si1 O38 -59.2(5) .
W7 O39 Si1 O38 -178.0(4) .
W10 O39 Si1 O37 -179.1(4) .
W6 O39 Si1 O37 59.4(5) .
W7 O39 Si1 O37 -59.4(5) .
W10 O39 Si1 O40 -58.4(5) .
W6 O39 Si1 O40 -179.9(4) .
W7 O39 Si1 O40 61.3(5) .
W5 O38 Si1 O39 56.3(6) .
W4 O38 Si1 O39 -176.3(4) .
W12 O38 Si1 O39 -60.7(5) .
W5 O38 Si1 O37 -62.9(5) .
W4 O38 Si1 O37 64.5(5) .
W12 O38 Si1 O37 -179.9(4) .
W5 O38 Si1 O40 176.8(4) .
W4 O38 Si1 O40 -55.9(6) .
W12 O38 Si1 O40 59.8(5) .
W3 O37 Si1 O39 60.5(5) .
W1 O37 Si1 O39 -179.1(4) .
W2 O37 Si1 O39 -61.1(5) .
W3 O37 Si1 O38 179.9(4) .
W1 O37 Si1 O38 -59.7(5) .
W2 O37 Si1 O38 58.4(5) .
W3 O37 Si1 O40 -59.9(5) .
W1 O37 Si1 O40 60.5(5) .
W2 O37 Si1 O40 178.6(4) .
W11 O40 Si1 O39 59.4(5) .
W9 O40 Si1 O39 -178.3(4) .
W8 O40 Si1 O39 -61.0(5) .
W11 O40 Si1 O38 -61.1(5) .
W9 O40 Si1 O38 61.2(6) .
W8 O40 Si1 O38 178.4(4) .
W11 O40 Si1 O37 179.6(4) .
W9 O40 Si1 O37 -58.1(5) .
W8 O40 Si1 O37 59.1(5) .
Cu1 O1 W1 O16 42.4(7) .
Cu1 O1 W1 O13 -49.0(7) .
Cu1 O1 W1 O21 132.6(6) .
Cu1 O1 W1 O15 -137.0(6) .
Cu1 O1 W1 O37 -81.7(18) .
W4 O16 W1 O1 129.3(8) .
W4 O16 W1 O13 -133.1(8) .
W4 O16 W1 O21 27.2(8) .
W4 O16 W1 O15 -52.3(13) .
W4 O16 W1 O37 -59.4(8) .
W2 O13 W1 O1 -176.0(4) .
W2 O13 W1 O16 82.9(5) .
W2 O13 W1 O21 -0.5(12) .
W2 O13 W1 O15 -75.5(4) .
W2 O13 W1 O37 -1.8(4) .
W9 O21 W1 O1 -130.1(8) .
W9 O21 W1 O16 -29.3(8) .
W9 O21 W1 O13 54.4(15) .
W9 O21 W1 O15 129.2(8) .
W9 O21 W1 O37 55.7(8) .
W3 O15 W1 O1 170.9(4) .
W3 O15 W1 O16 -7.6(11) .
W3 O15 W1 O13 73.8(4) .
W3 O15 W1 O21 -87.0(5) .
W3 O15 W1 O37 -0.2(4) .
Si1 O37 W1 O1 167.9(15) .
W3 O37 W1 O1 -57.3(17) .
W2 O37 W1 O1 35.2(17) .
Si1 O37 W1 O16 42.6(4) .
W3 O37 W1 O16 177.4(3) .
W2 O37 W1 O16 -90.1(3) .
Si1 O37 W1 O13 134.0(5) .
W3 O37 W1 O13 -91.2(3) .
W2 O37 W1 O13 1.3(3) .
Si1 O37 W1 O21 -45.5(5) .
W3 O37 W1 O21 89.3(3) .
W2 O37 W1 O21 -178.3(3) .
Si1 O37 W1 O15 -134.6(5) .
W3 O37 W1 O15 0.2(3) .
W2 O37 W1 O15 92.6(3) .
W5 O17 W2 O2 -128.4(9) .
W5 O17 W2 O13 129.7(9) .
W5 O17 W2 O18 -28.3(9) .
W5 O17 W2 O14 46.5(14) .
W5 O17 W2 O37 56.8(9) .
W1 O13 W2 O2 174.3(5) .
W1 O13 W2 O17 -82.6(5) .
W1 O13 W2 O18 0.3(11) .
W1 O13 W2 O14 74.8(4) .
W1 O13 W2 O37 1.8(4) .
W6 O18 W2 O2 128.7(8) .
W6 O18 W2 O17 26.2(8) .
W6 O18 W2 O13 -57.4(13) .
W6 O18 W2 O14 -131.8(8) .
W6 O18 W2 O37 -58.8(8) .
W3 O14 W2 O2 -172.6(5) .
W3 O14 W2 O17 12.4(11) .
W3 O14 W2 O13 -71.4(4) .
W3 O14 W2 O18 87.2(4) .
W3 O14 W2 O37 1.7(4) .
Si1 O37 W2 O2 172.5(18) .
W3 O37 W2 O2 37(2) .
W1 O37 W2 O2 -55(2) .
Si1 O37 W2 O17 -41.6(4) .
W3 O37 W2 O17 -177.0(3) .
W1 O37 W2 O17 90.7(3) .
Si1 O37 W2 O13 -133.6(5) .
W3 O37 W2 O13 91.0(3) .
W1 O37 W2 O13 -1.3(3) .
Si1 O37 W2 O18 45.8(4) .
W3 O37 W2 O18 -89.6(3) .
W1 O37 W2 O18 178.2(3) .
Si1 O37 W2 O14 134.2(5) .
W3 O37 W2 O14 -1.2(3) .
W1 O37 W2 O14 -93.4(3) .
W12 O29 W5 O5 172.4(4) .
W12 O29 W5 O23 -85.8(4) .
W12 O29 W5 O22 73.7(4) .
W12 O29 W5 O17 -11.9(12) .
W12 O29 W5 O38 0.0(4) .
W6 O23 W5 O5 -131.2(9) .
W6 O23 W5 O29 127.7(9) .
W6 O23 W5 O22 35.3(16) .
W6 O23 W5 O17 -32.7(9) .
W6 O23 W5 O38 50.5(9) .
W4 O22 W5 O5 -172.4(5) .
W4 O22 W5 O29 -71.4(4) .
W4 O22 W5 O23 21.0(12) .
W4 O22 W5 O17 88.3(4) .
W4 O22 W5 O38 5.2(4) .
W2 O17 W5 O5 129.8(9) .
W2 O17 W5 O29 -45.9(15) .
W2 O17 W5 O23 29.2(9) .
W2 O17 W5 O22 -131.9(9) .
W2 O17 W5 O38 -57.6(9) .
Si1 O38 W5 O5 153(2) .
W4 O38 W5 O5 14(3) .
W12 O38 W5 O5 -76(3) .
Si1 O38 W5 O29 -130.3(6) .
W4 O38 W5 O29 90.0(3) .
W12 O38 W5 O29 0.0(3) .
Si1 O38 W5 O23 -38.8(5) .
W4 O38 W5 O23 -178.4(3) .
W12 O38 W5 O23 91.6(3) .
Si1 O38 W5 O22 135.8(6) .
W4 O38 W5 O22 -3.9(3) .
W12 O38 W5 O22 -93.9(3) .
Si1 O38 W5 O17 45.5(5) .
W4 O38 W5 O17 -94.1(3) .
W12 O38 W5 O17 175.9(3) .
W12 O28 W4 O4 -171.6(5) .
W12 O28 W4 O27 85.4(5) .
W12 O28 W4 O22 -74.6(4) .
W12 O28 W4 O16 4.7(12) .
W12 O28 W4 O38 -1.3(4) .
W9 O27 W4 O4 130.3(9) .
W9 O27 W4 O28 -128.2(9) .
W9 O27 W4 O22 -36.5(16) .
W9 O27 W4 O16 31.3(9) .
W9 O27 W4 O38 -51.3(9) .
W5 O22 W4 O4 172.2(4) .
W5 O22 W4 O28 71.4(4) .
W5 O22 W4 O27 -20.7(12) .
W5 O22 W4 O16 -88.2(4) .
W5 O22 W4 O38 -5.2(4) .
W1 O16 W4 O4 -129.1(8) .
W1 O16 W4 O28 54.5(14) .
W1 O16 W4 O27 -27.3(8) .
W1 O16 W4 O22 134.2(8) .
W1 O16 W4 O38 60.4(8) .
Si1 O38 W4 O4 -151.5(18) .
W5 O38 W4 O4 -11(2) .
W12 O38 W4 O4 79(2) .
Si1 O38 W4 O28 130.5(5) .
W5 O38 W4 O28 -89.1(3) .
W12 O38 W4 O28 0.9(3) .
Si1 O38 W4 O27 38.2(5) .
W5 O38 W4 O27 178.6(3) .
W12 O38 W4 O27 -91.3(3) .
Si1 O38 W4 O22 -136.6(5) .
W5 O38 W4 O22 3.8(3) .
W12 O38 W4 O22 93.9(3) .
Si1 O38 W4 O16 -47.4(5) .
W5 O38 W4 O16 93.0(3) .
W12 O38 W4 O16 -176.9(3) .
W12 O34 W10 O10 -140.9(9) .
W12 O34 W10 O36 -38.6(9) .
W12 O34 W10 O30 119.5(9) .
W12 O34 W10 O31 36.4(17) .
W12 O34 W10 O39 46.2(9) .
W11 O36 W10 O10 126.9(8) .
W11 O36 W10 O34 26.5(9) .
W11 O36 W10 O30 -59.6(14) .
W11 O36 W10 O31 -136.0(8) .
W11 O36 W10 O39 -61.8(8) .
W6 O30 W10 O10 169.6(5) .
W6 O30 W10 O34 -89.7(5) .
W6 O30 W10 O36 -4.1(12) .
W6 O30 W10 O31 72.3(5) .
W6 O30 W10 O39 -1.7(4) .
W7 O31 W10 O10 -171.5(5) .
W7 O31 W10 O34 11.3(13) .
W7 O31 W10 O36 86.4(5) .
W7 O31 W10 O30 -72.3(5) .
W7 O31 W10 O39 1.0(4) .
Si1 O39 W10 O10 175.2(16) .
W6 O39 W10 O10 -49.3(18) .
W7 O39 W10 O10 41.1(18) .
Si1 O39 W10 O34 -43.5(5) .
W6 O39 W10 O34 92.0(3) .
W7 O39 W10 O34 -177.5(3) .
Si1 O39 W10 O36 44.8(5) .
W6 O39 W10 O36 -179.7(3) .
W7 O39 W10 O36 -89.3(3) .
Si1 O39 W10 O30 -134.3(5) .
W6 O39 W10 O30 1.2(3) .
W7 O39 W10 O30 91.6(3) .
Si1 O39 W10 O31 133.4(5) .
W6 O39 W10 O31 -91.1(3) .
W7 O39 W10 O31 -0.7(3) .
W1 O21 W9 O9 130.8(8) .
W1 O21 W9 O26 -128.6(8) .
W1 O21 W9 O33 -48.5(15) .
W1 O21 W9 O27 30.5(8) .
W1 O21 W9 O40 -54.2(8) .
W8 O26 W9 O9 -171.9(5) .
W8 O26 W9 O21 87.7(5) .
W8 O26 W9 O33 -72.8(5) .
W8 O26 W9 O27 7.6(12) .
W8 O26 W9 O40 0.3(4) .
W11 O33 W9 O9 175.5(5) .
W11 O33 W9 O21 -5.2(13) .
W11 O33 W9 O26 75.1(5) .
W11 O33 W9 O27 -83.9(5) .
W11 O33 W9 O40 0.7(4) .
W4 O27 W9 O9 -133.3(9) .
W4 O27 W9 O21 -33.2(9) .
W4 O27 W9 O26 47.3(16) .
W4 O27 W9 O33 127.4(9) .
W4 O27 W9 O40 54.2(9) .
Si1 O40 W9 O9 -171(2) .
W11 O40 W9 O9 -35(2) .
W8 O40 W9 O9 57(2) .
Si1 O40 W9 O21 41.5(5) .
W11 O40 W9 O21 177.5(3) .
W8 O40 W9 O21 -90.1(3) .
Si1 O40 W9 O26 131.4(5) .
W11 O40 W9 O26 -92.6(3) .
W8 O40 W9 O26 -0.2(3) .
Si1 O40 W9 O33 -136.5(6) .
W11 O40 W9 O33 -0.5(3) .
W8 O40 W9 O33 91.9(3) .
Si1 O40 W9 O27 -46.0(5) .
W11 O40 W9 O27 90.0(3) .
W8 O40 W9 O27 -177.6(3) .
W2 O18 W6 O6 -127.2(8) .
W2 O18 W6 O23 -27.5(8) .
W2 O18 W6 O30 51.0(14) .
W2 O18 W6 O24 133.2(8) .
W2 O18 W6 O39 57.6(8) .
W5 O23 W6 O6 134.3(9) .
W5 O23 W6 O18 33.6(9) .
W5 O23 W6 O30 -126.4(9) .
W5 O23 W6 O24 -43.8(16) .
W5 O23 W6 O39 -52.4(9) .
W10 O30 W6 O6 -173.2(5) .
W10 O30 W6 O18 8.5(12) .
W10 O30 W6 O23 86.8(5) .
W10 O30 W6 O24 -73.5(5) .
W10 O30 W6 O39 1.7(4) .
W7 O24 W6 O6 172.0(5) .
W7 O24 W6 O18 -87.1(5) .
W7 O24 W6 O23 -9.9(13) .
W7 O24 W6 O30 72.7(5) .
W7 O24 W6 O39 -1.0(4) .
Si1 O39 W6 O6 171(2) .
W10 O39 W6 O6 36(3) .
W7 O39 W6 O6 -55(3) .
Si1 O39 W6 O18 -43.6(5) .
W10 O39 W6 O18 -178.8(3) .
W7 O39 W6 O18 90.0(3) .
Si1 O39 W6 O23 44.1(5) .
W10 O39 W6 O23 -91.1(3) .
W7 O39 W6 O23 177.7(3) .
Si1 O39 W6 O30 134.0(5) .
W10 O39 W6 O30 -1.2(3) .
W7 O39 W6 O30 -92.4(3) .
Si1 O39 W6 O24 -132.9(5) .
W10 O39 W6 O24 91.9(3) .
W7 O39 W6 O24 0.7(3) .
W12 O35 W11 O11 134.2(9) .
W12 O35 W11 O36 33.3(9) .
W12 O35 W11 O33 -125.2(9) .
W12 O35 W11 O32 -44.3(17) .
W12 O35 W11 O40 -51.6(9) .
W10 O36 W11 O11 -127.5(8) .
W10 O36 W11 O35 -25.5(9) .
W10 O36 W11 O33 66.6(14) .
W10 O36 W11 O32 136.2(9) .
W10 O36 W11 O40 62.3(8) .
W9 O33 W11 O11 -171.1(5) .
W9 O33 W11 O35 86.5(5) .
W9 O33 W11 O36 -5.1(12) .
W9 O33 W11 O32 -74.9(5) .
W9 O33 W11 O40 -0.7(4) .
W8 O32 W11 O11 174.1(5) .
W8 O32 W11 O35 -7.4(14) .
W8 O32 W11 O36 -85.4(5) .
W8 O32 W11 O33 74.5(5) .
W8 O32 W11 O40 0.2(4) .
Si1 O40 W11 O11 -166.5(17) .
W9 O40 W11 O11 57.9(19) .
W8 O40 W11 O11 -33.0(19) .
Si1 O40 W11 O35 43.9(5) .
W9 O40 W11 O35 -91.7(3) .
W8 O40 W11 O35 177.4(3) .
Si1 O40 W11 O36 -45.6(5) .
W9 O40 W11 O36 178.9(3) .
W8 O40 W11 O36 88.0(3) .
Si1 O40 W11 O33 136.1(5) .
W9 O40 W11 O33 0.5(3) .
W8 O40 W11 O33 -90.4(3) .
Si1 O40 W11 O32 -133.7(5) .
W9 O40 W11 O32 90.8(3) .
W8 O40 W11 O32 -0.2(3) .
W7 O25 W8 O8 131.9(9) .
W7 O25 W8 O32 -128.2(9) .
W7 O25 W8 O20 30.2(9) .
W7 O25 W8 O26 -44.5(15) .
W7 O25 W8 O40 -54.9(9) .
W11 O32 W8 O8 -172.7(5) .
W11 O32 W8 O25 85.5(5) .
W11 O32 W8 O20 6.9(12) .
W11 O32 W8 O26 -73.2(5) .
W11 O32 W8 O40 -0.2(4) .
W3 O20 W8 O8 -130.1(9) .
W3 O20 W8 O25 -29.2(9) .
W3 O20 W8 O32 50.2(14) .
W3 O20 W8 O26 130.1(9) .
W3 O20 W8 O40 57.1(8) .
W9 O26 W8 O8 172.4(5) .
W9 O26 W8 O25 -11.2(12) .
W9 O26 W8 O32 73.0(5) .
W9 O26 W8 O20 -85.3(5) .
W9 O26 W8 O40 -0.3(4) .
Si1 O40 W8 O8 -178(17) .
W11 O40 W8 O8 47(2) .
W9 O40 W8 O8 -45(2) .
Si1 O40 W8 O25 43.7(5) .
W11 O40 W8 O25 -91.2(3) .
W9 O40 W8 O25 176.3(3) .
Si1 O40 W8 O32 135.0(5) .
W11 O40 W8 O32 0.2(3) .
W9 O40 W8 O32 -92.4(3) .
Si1 O40 W8 O20 -42.3(5) .
W11 O40 W8 O20 -177.2(3) .
W9 O40 W8 O20 90.3(3) .
Si1 O40 W8 O26 -132.4(5) .
W11 O40 W8 O26 92.8(3) .
W9 O40 W8 O26 0.2(3) .
W8 O20 W3 O3 129.6(8) .
W8 O20 W3 O19 28.8(9) .
W8 O20 W3 O14 -45.9(14) .
W8 O20 W3 O15 -130.6(9) .
W8 O20 W3 O37 -56.9(8) .
W7 O19 W3 O3 -130.8(9) .
W7 O19 W3 O20 -29.1(9) .
W7 O19 W3 O14 130.8(9) .
W7 O19 W3 O15 49.6(14) .
W7 O19 W3 O37 56.7(9) .
W2 O14 W3 O3 171.3(4) .
W2 O14 W3 O20 -13.1(11) .
W2 O14 W3 O19 -87.3(4) .
W2 O14 W3 O15 71.9(4) .
W2 O14 W3 O37 -1.7(4) .
W1 O15 W3 O3 -172.0(4) .
W1 O15 W3 O20 85.6(4) .
W1 O15 W3 O19 7.6(11) .
W1 O15 W3 O14 -73.6(4) .
W1 O15 W3 O37 0.2(4) .
Si1 O37 W3 O3 -176.8(15) .
W1 O37 W3 O3 49.5(18) .
W2 O37 W3 O3 -42.0(18) .
Si1 O37 W3 O20 42.4(5) .
W1 O37 W3 O20 -91.3(3) .
W2 O37 W3 O20 177.1(3) .
Si1 O37 W3 O19 -43.8(5) .
W1 O37 W3 O19 -177.5(3) .
W2 O37 W3 O19 91.0(3) .
Si1 O37 W3 O14 -133.6(5) .
W1 O37 W3 O14 92.7(3) .
W2 O37 W3 O14 1.2(3) .
Si1 O37 W3 O15 133.5(5) .
W1 O37 W3 O15 -0.2(3) .
W2 O37 W3 O15 -91.7(3) .
W10 O31 W7 O7 170.5(5) .
W10 O31 W7 O19 -11.2(12) .
W10 O31 W7 O25 -86.7(5) .
W10 O31 W7 O24 72.9(5) .
W10 O31 W7 O39 -1.0(4) .
W3 O19 W7 O7 132.0(9) .
W3 O19 W7 O31 -46.3(15) .
W3 O19 W7 O25 29.8(9) .
W3 O19 W7 O24 -130.3(9) .
W3 O19 W7 O39 -56.2(9) .
W8 O25 W7 O7 -133.0(9) .
W8 O25 W7 O31 128.6(9) .
W8 O25 W7 O19 -30.7(9) .
W8 O25 W7 O24 45.0(16) .
W8 O25 W7 O39 54.3(9) .
W6 O24 W7 O7 -171.3(5) .
W6 O24 W7 O31 -73.0(5) .
W6 O24 W7 O19 85.8(5) .
W6 O24 W7 O25 10.7(13) .
W6 O24 W7 O39 1.0(4) .
Si1 O39 W7 O7 177.0(17) .
W10 O39 W7 O7 -48.8(19) .
W6 O39 W7 O7 43.0(19) .
Si1 O39 W7 O31 -133.4(5) .
W10 O39 W7 O31 0.7(3) .
W6 O39 W7 O31 92.6(3) .
Si1 O39 W7 O19 42.8(5) .
W10 O39 W7 O19 177.0(3) .
W6 O39 W7 O19 -91.2(3) .
Si1 O39 W7 O25 -43.3(5) .
W10 O39 W7 O25 90.9(3) .
W6 O39 W7 O25 -177.3(3) .
Si1 O39 W7 O24 133.3(5) .
W10 O39 W7 O24 -92.5(3) .
W6 O39 W7 O24 -0.7(3) .
W10 O34 W12 O35 41.3(9) .
W10 O34 W12 O28 -35.3(17) .
W10 O34 W12 O12 142.5(9) .
W10 O34 W12 O29 -120.2(9) .
W10 O34 W12 O38 -47.0(9) .
W11 O35 W12 O34 -37.0(9) .
W11 O35 W12 O28 126.3(9) .
W11 O35 W12 O12 -137.7(9) .
W11 O35 W12 O29 47.7(16) .
W11 O35 W12 O38 52.4(9) .
W4 O28 W12 O34 -10.9(14) .
W4 O28 W12 O35 -87.1(5) .
W4 O28 W12 O12 171.3(5) .
W4 O28 W12 O29 74.7(5) .
W4 O28 W12 O38 1.3(4) .
Cu22 O12 W12 O34 57.8(2) 2_556
W12 O12 W12 O34 57.8(2) 2_556
Cu22 O12 W12 O35 146.6(3) 2_556
W12 O12 W12 O35 146.6(3) 2_556
Cu22 O12 W12 O28 -122.9(2) 2_556
W12 O12 W12 O28 -122.9(2) 2_556
Cu22 O12 W12 O29 -35.1(2) 2_556
W12 O12 W12 O29 -35.1(2) 2_556
Cu22 O12 W12 O38 -79.5(16) 2_556
W12 O12 W12 O38 -79.5(16) 2_556
W5 O29 W12 O34 88.8(5) .
W5 O29 W12 O35 4.9(13) .
W5 O29 W12 O28 -74.0(4) .
W5 O29 W12 O12 -169.8(4) .
W5 O29 W12 O38 0.0(4) .
Si1 O38 W12 O34 42.7(5) .
W5 O38 W12 O34 -91.8(3) .
W4 O38 W12 O34 175.5(3) .
Si1 O38 W12 O35 -44.0(5) .
W5 O38 W12 O35 -178.4(3) .
W4 O38 W12 O35 88.8(3) .
Si1 O38 W12 O28 -133.7(5) .
W5 O38 W12 O28 91.8(3) .
W4 O38 W12 O28 -0.9(3) .
Si1 O38 W12 O12 -179.1(15) .
W5 O38 W12 O12 46.5(17) .
W4 O38 W12 O12 -46.2(17) .
Si1 O38 W12 O29 134.5(5) .
W5 O38 W12 O29 0.0(3) .
W4 O38 W12 O29 -92.7(3) .
